data_7213146
loop_
_publ_author_name
'Ranganathan, Anupama'
'Pedireddi, V. R.'
'Chatterjee, Swati'
'Rao, C. N. R.'

_publ_section_title
;
 An organic channel structure formed by the supramolecular assembly of
 trithiocyanuric acid and 4,4&#x2032;&#x2010;bipyridyl
;
_journal_issue 10
_journal_name_full 'Journal of Materials Chemistry'
_journal_page_first 2407
_journal_paper_doi 10.1039/a905344a
_journal_volume 9
_journal_year 1999
_chemical_formula_moiety '2(C3H3N3S3): C10H8N2 : C8H10'
_chemical_formula_sum 'C24 H24 N8 S6'
_chemical_formula_weight 616.87
_chemical_name_systematic
; 
 ? 
;
_space_group_IT_number 2
_symmetry_cell_setting triclinic
_symmetry_space_group_name_Hall '-P 1'
_symmetry_space_group_name_H-M 'P -1'
_atom_sites_solution_hydrogens geom
_atom_sites_solution_primary direct
_atom_sites_solution_secondary difmap
_audit_creation_method SHELXL
_cell_angle_alpha 66.30(1)
_cell_angle_beta 76.53(1)
_cell_angle_gamma 70.42(1)
_cell_formula_units_Z 1
_cell_length_a 7.282(1)
_cell_length_b 10.621(1)
_cell_length_c 10.648(1)
_cell_measurement_temperature 293(2)
_cell_volume 705.86(15)
_computing_structure_refinement 'SHELXSTL-PLUS (Sheldrick)'
_computing_structure_solution 'SHELXSTL-PLUS (Sheldrick)'
_diffrn_ambient_temperature 293(2)
_diffrn_measurement_device 'CCD-area detector, Siemens'
_diffrn_radiation_monochromator graphite
_diffrn_radiation_source 'fine-focus sealed tube'
_diffrn_radiation_type MoK\a
_diffrn_radiation_wavelength 0.71073
_diffrn_reflns_av_R_equivalents 0.0440
_diffrn_reflns_av_sigmaI/netI 0.0427
_diffrn_reflns_limit_h_max 8
_diffrn_reflns_limit_h_min -7
_diffrn_reflns_limit_k_max 11
_diffrn_reflns_limit_k_min -11
_diffrn_reflns_limit_l_max 11
_diffrn_reflns_limit_l_min -11
_diffrn_reflns_number 2781
_diffrn_reflns_theta_max 23.27
_diffrn_reflns_theta_min 2.10
_exptl_absorpt_coefficient_mu 0.516
_exptl_crystal_colour yellow
_exptl_crystal_density_diffrn 1.451
_exptl_crystal_description needles
_exptl_crystal_F_000 320
_exptl_crystal_size_max 0.20
_exptl_crystal_size_mid 0.15
_exptl_crystal_size_min 0.15
_refine_diff_density_max 0.978
_refine_diff_density_min -0.364
_refine_diff_density_rms 0.079
_refine_ls_extinction_method none
_refine_ls_goodness_of_fit_all 1.031
_refine_ls_goodness_of_fit_obs 1.027
_refine_ls_matrix_type full
_refine_ls_number_parameters 161
_refine_ls_number_reflns 1958
_refine_ls_number_restraints 0
_refine_ls_restrained_S_all 1.047
_refine_ls_restrained_S_obs 1.027
_refine_ls_R_factor_all 0.0771
_refine_ls_R_factor_obs 0.0669
_refine_ls_shift/esd_max 0.015
_refine_ls_shift/esd_mean 0.001
_refine_ls_structure_factor_coef Fsqd
_refine_ls_weighting_details 'w=1/[\s^2^(Fo^2^)+(0.1000P)^2^+2.0000P] where P=(Fo^2^+2Fc^2^)/3'
_refine_ls_weighting_scheme calc
_refine_ls_wR_factor_all 0.2018
_refine_ls_wR_factor_obs 0.1843
_reflns_number_observed 1723
_reflns_number_total 1970
_reflns_observed_criterion >3sigma(I)
_cod_data_source_file 905344asup1.cif
_cod_data_source_block temp3
_cod_depositor_comments
;
The following automatic conversions were performed:

'_refine_ls_weighting_scheme' value 'calc
w=1/[\s^2^(Fo^2^)+(0.1000P)^2^+2.0000P] where P=(Fo^2^+2Fc^2^)/3' was
changed to 'calc'. New tag '_refine_ls_weighting_details' was
created. The value of the new tag was set to
'w=1/[\s^2^(Fo^2^)+(0.1000P)^2^+2.0000P] where P=(Fo^2^+2Fc^2^)/3'.

Automatic conversion script
Id: cif_fix_values 3143 2015-03-26 13:38:13Z robertas 
;
_cod_original_cell_volume 705.9(1)
_cod_original_sg_symbol_H-M P-1
_cod_database_code 7213146

loop_
_symmetry_equiv_pos_as_xyz
'x, y, z'
'-x, -y, -z'

loop_
_atom_site_aniso_label
_atom_site_aniso_U_11
_atom_site_aniso_U_22
_atom_site_aniso_U_33
_atom_site_aniso_U_23
_atom_site_aniso_U_13
_atom_site_aniso_U_12
S13 0.0438(8) 0.0742(10) 0.0371(8) -0.0149(7) -0.0130(6) -0.0027(7)
S11 0.0303(8) 0.0824(11) 0.0448(8) -0.0168(7) -0.0099(6) 0.0054(7)
S12 0.0355(8) 0.1089(14) 0.0415(8) -0.0309(8) -0.0094(6) 0.0126(8)
N13 0.030(2) 0.054(3) 0.042(2) -0.016(2) -0.011(2) 0.000(2)
C26 0.041(3) 0.047(3) 0.045(3) -0.015(2) -0.016(2) -0.005(2)
N12 0.029(2) 0.060(3) 0.035(2) -0.013(2) -0.004(2) -0.002(2)
C25 0.039(3) 0.076(4) 0.054(4) -0.023(3) -0.010(3) -0.002(3)
C13 0.034(3) 0.046(3) 0.041(3) -0.016(2) -0.008(2) -0.004(2)
N11 0.029(2) 0.060(3) 0.035(2) -0.015(2) -0.009(2) 0.000(2)
C12 0.036(3) 0.052(3) 0.040(3) -0.017(2) -0.011(2) -0.002(2)
N24 0.038(2) 0.059(3) 0.056(3) -0.020(2) -0.015(2) -0.001(2)
C23 0.046(3) 0.095(5) 0.047(3) -0.026(3) -0.012(3) 0.007(3)
C11 0.036(3) 0.049(3) 0.037(3) -0.012(2) -0.010(2) -0.005(2)
C22 0.041(3) 0.083(4) 0.042(3) -0.018(3) -0.012(2) -0.005(3)
C21 0.043(3) 0.099(5) 0.052(4) -0.025(3) -0.024(3) 0.014(3)

loop_
_atom_site_label
_atom_site_type_symbol
_atom_site_fract_x
_atom_site_fract_y
_atom_site_fract_z
_atom_site_U_iso_or_equiv
_atom_site_thermal_displace_type
_atom_site_occupancy
_atom_site_calc_flag
_atom_site_refinement_flags
S13 S 0.0302(2) 0.2794(2) 0.13815(13) 0.0553(5) Uani 1 d .
S11 S -0.4811(2) 0.5733(2) -0.22488(14) 0.0590(5) Uani 1 d .
S12 S 0.2610(2) 0.3786(2) -0.39459(15) 0.0683(6) Uani 1 d .
N13 N 0.1236(6) 0.3366(4) -0.1319(4) 0.0441(11) Uani 1 d .
H13A H 0.2421(6) 0.2901(4) -0.1143(4) 0.053 Uiso 1 calc R
C26 C 0.8964(7) 0.0381(5) -0.0132(5) 0.0445(12) Uani 1 d .
N12 N -0.2025(6) 0.4197(4) -0.0590(4) 0.0452(11) Uani 1 d .
H12A H -0.2949(6) 0.4245(4) 0.0074(4) 0.054 Uiso 1 calc R
C25 C 0.5598(8) 0.1345(7) 0.0622(6) 0.059(2) Uani 1 d .
H25A H 0.4645(8) 0.1480(7) 0.1343(6) 0.071 Uiso 1 calc R
C13 C -0.0166(7) 0.3478(5) -0.0228(5) 0.0415(12) Uani 1 d .
N11 N -0.1034(5) 0.4658(4) -0.2882(4) 0.0444(11) Uani 1 d .
H11A H -0.1301(5) 0.5028(4) -0.3722(4) 0.053 Uiso 1 calc R
C12 C 0.0873(7) 0.3938(5) -0.2653(5) 0.0440(12) Uani 1 d .
N24 N 0.5061(6) 0.1876(5) -0.0644(5) 0.0524(12) Uani 1 d .
C23 C 0.8361(9) 0.0949(7) -0.1436(6) 0.068(2) Uani 1 d .
H23A H 0.9274(9) 0.0832(7) -0.2182(6) 0.082 Uiso 1 calc R
C11 C -0.2550(7) 0.4834(5) -0.1874(5) 0.0421(12) Uani 1 d .
C22 C 0.7482(8) 0.0609(7) 0.0915(6) 0.059(2) Uani 1 d .
H22A H 0.7776(8) 0.0259(7) 0.1819(6) 0.071 Uiso 1 calc R
C21 C 0.6463(9) 0.1675(8) -0.1648(6) 0.071(2) Uani 1 d .
H21A H 0.6130(9) 0.2049(8) -0.2544(6) 0.085 Uiso 1 calc R
C5 C 0.9398(18) 0.0854(13) -0.5044(12) 0.096(3) Uiso 0.75 d P
C3 C 0.8701(28) 0.2245(19) -0.5129(18) 0.143(5) Uiso 0.75 d P
C4 C 1.1520(22) 0.0027(17) -0.5119(15) 0.078(4) Uiso 0.50 d P
C2 C 0.7596(31) 0.1140(22) -0.4973(21) 0.112(6) Uiso 0.50 d P
C1 C 1.0418(32) 0.1658(21) -0.5176(21) 0.107(5) Uiso 0.50 d P
C6 C 1.2368(31) 0.0921(21) -0.5258(22) 0.222(8) Uiso 1 d .

loop_
_atom_type_symbol
_atom_type_description
_atom_type_scat_dispersion_real
_atom_type_scat_dispersion_imag
_atom_type_scat_source
C C 0.0033 0.0016 'International Tables Vol C Tables 4.2.6.8 and 6.1.1.4'
H H 0.0000 0.0000 'International Tables Vol C Tables 4.2.6.8 and 6.1.1.4'
N N 0.0061 0.0033 'International Tables Vol C Tables 4.2.6.8 and 6.1.1.4'
S S 0.1246 0.1234 'International Tables Vol C Tables 4.2.6.8 and 6.1.1.4'

loop_
_geom_angle_atom_site_label_1
_geom_angle_atom_site_label_2
_geom_angle_atom_site_label_3
_geom_angle
_geom_angle_site_symmetry_1
_geom_angle_site_symmetry_3
C12 N13 C13 124.2(4) . .
C12 N13 H13A 117.9(3) . .
C13 N13 H13A 117.9(3) . .
C23 C26 C22 114.8(5) . .
C23 C26 C26 122.8(6) . 2_755
C22 C26 C26 122.4(6) . 2_755
C11 N12 C13 126.6(4) . .
C11 N12 H12A 116.7(3) . .
C13 N12 H12A 116.7(3) . .
N24 C25 C22 123.3(5) . .
N24 C25 H25A 118.4(3) . .
C22 C25 H25A 118.4(4) . .
N12 C13 N13 114.3(4) . .
N12 C13 S13 122.0(4) . .
N13 C13 S13 123.6(4) . .
C12 N11 C11 124.9(4) . .
C12 N11 H11A 117.5(3) . .
C11 N11 H11A 117.5(3) . .
N13 C12 N11 115.8(4) . .
N13 C12 S12 122.8(4) . .
N11 C12 S12 121.3(4) . .
C21 N24 C25 116.7(4) . .
C21 C23 C26 121.3(6) . .
C21 C23 H23A 119.3(4) . .
C26 C23 H23A 119.3(3) . .
N12 C11 N11 114.0(4) . .
N12 C11 S11 124.4(4) . .
N11 C11 S11 121.6(4) . .
C25 C22 C26 120.5(5) . .
C25 C22 H22A 119.7(4) . .
C26 C22 H22A 119.7(3) . .
N24 C21 C23 123.4(5) . .
N24 C21 H21A 118.3(3) . .
C23 C21 H21A 118.3(4) . .
C2 C5 C1 128.2(17) . .
C2 C5 C4 55.7(12) . 2_754
C1 C5 C4 175.9(17) . 2_754
C2 C5 C3 74.2(14) . .
C1 C5 C3 54.0(12) . .
C4 C5 C3 129.8(15) 2_754 .
C2 C5 C4 160.0(16) . .
C1 C5 C4 71.8(13) . .
C4 C5 C4 104.4(12) 2_754 .
C3 C5 C4 125.8(14) . .
C2 C5 C5 114.3(15) . 2_754
C1 C5 C5 117.5(16) . 2_754
C4 C5 C5 58.6(10) 2_754 2_754
C3 C5 C5 171.5(16) . 2_754
C4 C5 C5 45.7(8) . 2_754
C1 C3 C5 58.5(13) . .
C1 C3 C2 107.6(18) . .
C5 C3 C2 49.2(10) . .
C2 C4 C6 120.8(20) 2_754 .
C2 C4 C5 61.1(13) 2_754 2_754
C6 C4 C5 177.8(19) . 2_754
C2 C4 C5 136.7(18) 2_754 .
C6 C4 C5 102.4(15) . .
C5 C4 C5 75.6(12) 2_754 .
C2 C4 C1 175.1(19) 2_754 .
C6 C4 C1 55.2(12) . .
C5 C4 C1 122.8(15) 2_754 .
C5 C4 C1 47.2(9) . .
C4 C2 C5 63.2(14) 2_754 .
C4 C2 C3 119.8(20) 2_754 .
C5 C2 C3 56.7(12) . .
C3 C1 C5 67.5(15) . .
C3 C1 C6 176.2(23) . .
C5 C1 C6 109.0(18) . .
C3 C1 C4 128.5(19) . .
C5 C1 C4 61.1(11) . .
C6 C1 C4 47.9(11) . .
C4 C6 C1 76.9(16) . .

loop_
_geom_bond_atom_site_label_1
_geom_bond_atom_site_label_2
_geom_bond_distance
_geom_bond_site_symmetry_2
S13 C13 1.639(5) .
S11 C11 1.651(5) .
S12 C12 1.659(5) .
N13 C12 1.353(6) .
N13 C13 1.372(6) .
N13 H13A 0.86 .
C26 C23 1.385(8) .
C26 C22 1.395(8) .
C26 C26 1.486(10) 2_755
N12 C11 1.342(6) .
N12 C13 1.370(6) .
N12 H12A 0.86 .
C25 N24 1.332(7) .
C25 C22 1.370(8) .
C25 H25A 0.93 .
N11 C12 1.367(6) .
N11 C11 1.370(6) .
N11 H11A 0.86 .
N24 C21 1.327(7) .
C23 C21 1.359(8) .
C23 H23A 0.93 .
C22 H22A 0.93 .
C21 H21A 0.93 .
C5 C2 1.23(2) .
C5 C1 1.26(2) .
C5 C4 1.26(2) 2_754
C5 C3 1.36(2) .
C5 C4 1.50(2) .
C5 C5 1.70(2) 2_754
C3 C1 1.19(2) .
C3 C2 1.57(3) .
C4 C2 1.17(2) 2_754
C4 C6 1.24(2) .
C4 C5 1.26(2) 2_754
C4 C1 1.63(3) .
C2 C4 1.17(2) 2_754
C1 C6 1.37(3) .
